data_2015704
loop_
_publ_author_name
'Yao-Cheng Shi'
'Bei-Bei Zhu'
'Chun-Xia Sui'

_publ_section_title
;
 1-Acetyl-3-ferrocenyl-5-methyl-1<i>H</i>-pyrazole and
 1-acetyl-5-ferrocenyl-3-(2-pyridyl)-1<i>H</i>-pyrazole
;
_journal_coeditor_code SK3053
_journal_issue 12
_journal_name_full 'Acta Crystallographica Section C'
_journal_page_first m577
_journal_page_last m580
_journal_paper_doi 10.1107/S0108270106043599
_journal_volume 62
_journal_year 2006
_chemical_formula_iupac '[Fe (C5 H5) (C11 H11 N2 O)]'
_chemical_formula_moiety 'C16 H16 Fe N2 O'
_chemical_formula_sum 'C16 H16 Fe N2 O'
_chemical_formula_weight 308.16
_chemical_name_systematic
;
1-Acetyl-3-ferrocenyl-5-methyl-1H-pyrazole
;
_space_group_IT_number 14
_symmetry_cell_setting monoclinic
_symmetry_space_group_name_Hall '-P 2yn'
_symmetry_space_group_name_H-M 'P 1 21/n 1'
_atom_sites_solution_hydrogens geom
_atom_sites_solution_primary direct
_atom_sites_solution_secondary difmap
_cell_angle_alpha 90.00
_cell_angle_beta 96.353(5)
_cell_angle_gamma 90.00
_cell_formula_units_Z 4
_cell_length_a 11.8781(18)
_cell_length_b 7.2993(10)
_cell_length_c 16.088(2)
_cell_measurement_reflns_used 5863
_cell_measurement_temperature 193
_cell_measurement_theta_max 27.5
_cell_measurement_theta_min 3.1
_cell_volume 1386.3(3)
_computing_cell_refinement CrystalClear
_computing_data_collection 'CrystalClear (Rigaku, 2001)'
_computing_data_reduction 'CrystalStructure (Rigaku, 2001)'
_computing_molecular_graphics 'PLATON (Spek, 2003)'
_computing_publication_material PLATON
_computing_structure_refinement 'SHELXL97 (Sheldrick, 1997)'
_computing_structure_solution 'SHELXS97 (Sheldrick, 1997)'
_diffrn_ambient_temperature 193
_diffrn_detector_area_resol_mean 7.31
_diffrn_measured_fraction_theta_full 0.998
_diffrn_measured_fraction_theta_max 0.998
_diffrn_measurement_device_type 'Rigaku Mercury'
_diffrn_measurement_method \w
_diffrn_radiation_monochromator graphite
_diffrn_radiation_source 'fine-focus sealed tube'
_diffrn_radiation_type MoK\a
_diffrn_radiation_wavelength 0.71070
_diffrn_reflns_av_R_equivalents 0.0241
_diffrn_reflns_av_sigmaI/netI 0.0206
_diffrn_reflns_limit_h_max 14
_diffrn_reflns_limit_h_min -15
_diffrn_reflns_limit_k_max 9
_diffrn_reflns_limit_k_min -9
_diffrn_reflns_limit_l_max 20
_diffrn_reflns_limit_l_min -20
_diffrn_reflns_number 14815
_diffrn_reflns_theta_full 27.48
_diffrn_reflns_theta_max 27.48
_diffrn_reflns_theta_min 3.07
_exptl_absorpt_coefficient_mu 1.084
_exptl_absorpt_correction_T_max 0.8457
_exptl_absorpt_correction_T_min 0.6133
_exptl_absorpt_correction_type multi-scan
_exptl_absorpt_process_details '(Jacobson, 1998)'
_exptl_crystal_colour Orange
_exptl_crystal_density_diffrn 1.477
_exptl_crystal_density_method 'not measured'
_exptl_crystal_description Block
_exptl_crystal_F_000 640
_exptl_crystal_size_max 0.50
_exptl_crystal_size_mid 0.35
_exptl_crystal_size_min 0.16
_refine_diff_density_max 0.444
_refine_diff_density_min -0.382
_refine_ls_extinction_method none
_refine_ls_goodness_of_fit_ref 1.109
_refine_ls_hydrogen_treatment constr
_refine_ls_matrix_type full
_refine_ls_number_parameters 184
_refine_ls_number_reflns 3178
_refine_ls_number_restraints 0
_refine_ls_restrained_S_all 1.109
_refine_ls_R_factor_all 0.0371
_refine_ls_R_factor_gt 0.0340
_refine_ls_shift/su_max 0.001
_refine_ls_shift/su_mean 0.000
_refine_ls_structure_factor_coef Fsqd
_refine_ls_weighting_details 'calc w=1/[\s^2^(Fo^2^)+(0.0322P)^2^+0.8410P] where P=(Fo^2^+2Fc^2^)/3'
_refine_ls_weighting_scheme calc
_refine_ls_wR_factor_gt 0.0766
_refine_ls_wR_factor_ref 0.0784
_reflns_number_gt 2964
_reflns_number_total 3178
_reflns_threshold_expression I>2\s(I)
_cod_data_source_file sk3053.cif
_cod_data_source_block I
_cod_original_sg_symbol_H-M 'P 21/n'
_cod_database_code 2015704
_cod_database_fobs_code 2015704

loop_
_symmetry_equiv_pos_as_xyz
'x, y, z'
'-x+1/2, y+1/2, -z+1/2'
'-x, -y, -z'
'x-1/2, -y-1/2, z-1/2'

loop_
_atom_site_type_symbol
_atom_site_label
_atom_site_fract_x
_atom_site_fract_y
_atom_site_fract_z
_atom_site_U_iso_or_equiv
_atom_site_adp_type
_atom_site_calc_flag
_atom_site_refinement_flags
_atom_site_occupancy
Fe Fe1 0.76919(2) 0.46668(3) 0.539625(15) 0.02227(9) Uani d . 1
O O1 0.33436(12) 0.8684(2) 0.77219(10) 0.0458(4) Uani d . 1
N N1 0.49087(12) 0.7683(2) 0.71718(9) 0.0258(3) Uani d . 1
N N2 0.57258(12) 0.8046(2) 0.66449(9) 0.0251(3) Uani d . 1
C C16 0.40302(19) 1.0581(3) 0.66757(16) 0.0431(5) Uani d . 1
H H16A 0.3360 1.1332 0.6736 0.065 Uiso calc R 1
H H16B 0.4014 1.0175 0.6094 0.065 Uiso calc R 1
H H16C 0.4716 1.1306 0.6830 0.065 Uiso calc R 1
C C15 0.40317(16) 0.8953(3) 0.72333(13) 0.0330(4) Uani d . 1
C C14 0.43764(19) 0.5238(3) 0.81953(14) 0.0418(5) Uani d . 1
H H14A 0.4721 0.4107 0.8433 0.063 Uiso calc R 1
H H14B 0.3631 0.4963 0.7897 0.063 Uiso calc R 1
H H14C 0.4291 0.6112 0.8646 0.063 Uiso calc R 1
C C13 0.51180(15) 0.6049(3) 0.76014(11) 0.0279(4) Uani d . 1
C C12 0.60871(16) 0.5371(3) 0.73392(11) 0.0280(4) Uani d . 1
H H12 0.6461 0.4265 0.7517 0.034 Uiso calc R 1
C C11 0.64284(14) 0.6641(2) 0.67475(10) 0.0238(3) Uani d . 1
C C10 0.74240(15) 0.6537(2) 0.62975(10) 0.0243(3) Uani d . 1
C C9 0.84107(15) 0.5459(3) 0.65479(12) 0.0293(4) Uani d . 1
H H9 0.8530 0.4664 0.7056 0.035 Uiso calc R 1
C C8 0.91870(16) 0.5703(3) 0.59469(13) 0.0357(5) Uani d . 1
H H8 0.9948 0.5111 0.5957 0.043 Uiso calc R 1
C C7 0.86901(18) 0.6922(3) 0.53264(13) 0.0363(5) Uani d . 1
H H7 0.9040 0.7333 0.4821 0.044 Uiso calc R 1
C C6 0.76016(17) 0.7435(2) 0.55352(12) 0.0301(4) Uani d . 1
H H6 0.7057 0.8275 0.5206 0.036 Uiso calc R 1
C C5 0.79989(19) 0.2131(3) 0.49373(15) 0.0431(5) Uani d . 1
H H5 0.8739 0.1466 0.5008 0.052 Uiso calc R 1
C C4 0.7141(2) 0.2041(3) 0.54861(15) 0.0477(6) Uani d . 1
H H4 0.7168 0.1298 0.6010 0.057 Uiso calc R 1
C C3 0.62432(19) 0.3174(3) 0.51574(15) 0.0459(6) Uani d . 1
H H3 0.5521 0.3384 0.5409 0.055 Uiso calc R 1
C C2 0.65368(19) 0.3968(3) 0.44176(14) 0.0442(5) Uani d . 1
H H2 0.6060 0.4841 0.4052 0.053 Uiso calc R 1
C C1 0.76194(19) 0.3326(3) 0.42772(13) 0.0407(5) Uani d . 1
H H1 0.8044 0.3663 0.3796 0.049 Uiso calc R 1

loop_
_atom_site_aniso_label
_atom_site_aniso_U_11
_atom_site_aniso_U_22
_atom_site_aniso_U_33
_atom_site_aniso_U_12
_atom_site_aniso_U_13
_atom_site_aniso_U_23
Fe1 0.02582(14) 0.01771(14) 0.02343(14) -0.00012(9) 0.00350(10) -0.00205(9)
O1 0.0358(8) 0.0518(10) 0.0520(9) 0.0084(7) 0.0150(7) -0.0079(8)
N1 0.0238(7) 0.0278(8) 0.0255(7) 0.0013(6) 0.0014(6) -0.0055(6)
N2 0.0259(7) 0.0252(7) 0.0239(7) 0.0003(6) 0.0017(6) -0.0045(6)
C16 0.0367(11) 0.0350(11) 0.0572(14) 0.0117(9) 0.0034(10) -0.0012(10)
C15 0.0265(9) 0.0345(10) 0.0370(10) 0.0031(8) -0.0015(8) -0.0122(8)
C14 0.0413(12) 0.0478(13) 0.0386(11) 0.0015(10) 0.0148(9) 0.0052(10)
C13 0.0292(9) 0.0316(10) 0.0223(8) -0.0009(8) 0.0000(7) -0.0027(7)
C12 0.0300(9) 0.0284(9) 0.0253(9) 0.0038(7) 0.0010(7) 0.0014(7)
C11 0.0263(8) 0.0231(8) 0.0212(8) 0.0007(7) -0.0011(6) -0.0052(7)
C10 0.0272(8) 0.0216(8) 0.0234(8) -0.0001(7) 0.0003(6) -0.0043(7)
C9 0.0260(9) 0.0360(10) 0.0251(9) 0.0031(8) -0.0009(7) -0.0045(7)
C8 0.0226(9) 0.0427(11) 0.0424(11) -0.0043(8) 0.0056(8) -0.0111(9)
C7 0.0429(11) 0.0297(10) 0.0392(11) -0.0110(9) 0.0171(9) -0.0050(8)
C6 0.0420(11) 0.0159(8) 0.0327(9) -0.0018(7) 0.0051(8) -0.0005(7)
C5 0.0458(12) 0.0258(10) 0.0583(14) 0.0052(9) 0.0087(10) -0.0168(10)
C4 0.0772(17) 0.0209(9) 0.0470(13) -0.0139(11) 0.0165(12) -0.0036(9)
C3 0.0376(11) 0.0403(12) 0.0627(15) -0.0174(10) 0.0179(10) -0.0252(11)
C2 0.0457(12) 0.0409(12) 0.0423(12) -0.0007(10) -0.0119(10) -0.0164(10)
C1 0.0508(12) 0.0390(11) 0.0340(10) -0.0124(10) 0.0124(9) -0.0168(9)

loop_
_atom_type_symbol
_atom_type_description
_atom_type_scat_dispersion_real
_atom_type_scat_dispersion_imag
_atom_type_scat_source
C C 0.0033 0.0016 'International Tables Vol C Tables 4.2.6.8 and 6.1.1.4'
H H 0.0000 0.0000 'International Tables Vol C Tables 4.2.6.8 and 6.1.1.4'
Fe Fe 0.3463 0.8444 'International Tables Vol C Tables 4.2.6.8 and 6.1.1.4'
N N 0.0061 0.0033 'International Tables Vol C Tables 4.2.6.8 and 6.1.1.4'
O O 0.0106 0.0060 'International Tables Vol C Tables 4.2.6.8 and 6.1.1.4'

loop_
_geom_angle_atom_site_label_1
_geom_angle_atom_site_label_2
_geom_angle_atom_site_label_3
_geom_angle
_geom_angle_publ_flag
C2 Fe1 C4 67.94(10) ?
C2 Fe1 C9 162.52(9) ?
C4 Fe1 C9 107.98(9) ?
C2 Fe1 C3 40.27(10) ?
C4 Fe1 C3 40.37(10) ?
C9 Fe1 C3 125.73(9) ?
C2 Fe1 C6 107.11(9) ?
C4 Fe1 C6 154.80(9) ?
C9 Fe1 C6 68.91(8) ?
C3 Fe1 C6 119.84(9) ?
C2 Fe1 C7 120.39(10) ?
C4 Fe1 C7 163.26(10) ?
C9 Fe1 C7 68.47(8) ?
C3 Fe1 C7 154.90(10) ?
C6 Fe1 C7 40.82(8) ?
C2 Fe1 C8 155.31(10) ?
C4 Fe1 C8 126.13(10) ?
C9 Fe1 C8 40.75(8) ?
C3 Fe1 C8 163.09(10) ?
C6 Fe1 C8 68.80(8) ?
C7 Fe1 C8 40.63(9) ?
C2 Fe1 C5 67.98(9) ?
C4 Fe1 C5 40.84(9) ?
C9 Fe1 C5 120.88(9) ?
C3 Fe1 C5 68.14(9) ?
C6 Fe1 C5 162.40(9) ?
C7 Fe1 C5 125.74(9) ?
C8 Fe1 C5 108.16(9) ?
C2 Fe1 C10 124.89(8) ?
C4 Fe1 C10 120.16(8) ?
C9 Fe1 C10 41.11(7) ?
C3 Fe1 C10 107.26(8) ?
C6 Fe1 C10 40.94(7) ?
C7 Fe1 C10 68.69(7) ?
C8 Fe1 C10 68.92(7) ?
C5 Fe1 C10 155.72(9) ?
C2 Fe1 C1 40.46(9) ?
C4 Fe1 C1 68.22(9) ?
C9 Fe1 C1 155.60(9) ?
C3 Fe1 C1 67.98(9) ?
C6 Fe1 C1 125.06(9) ?
C7 Fe1 C1 107.84(8) ?
C8 Fe1 C1 120.67(8) ?
C5 Fe1 C1 40.38(9) ?
C10 Fe1 C1 162.08(9) ?
N2 C11 C10 121.01(16) y
N2 C11 C12 111.56(16) y
C10 C11 C12 127.41(16) y
N2 N1 C13 111.77(14) y
N2 N1 C15 119.51(16) y
C13 N1 C15 128.68(16) y
C11 N2 N1 104.55(14) y
O1 C15 N1 119.84(19) y
O1 C15 C16 124.36(19) y
N1 C15 C16 115.80(18) y
C11 C12 C13 106.50(16) y
C13 C12 H12 126.8 ?
C11 C12 H12 126.8 ?
N1 C13 C14 125.05(17) y
C12 C13 N1 105.62(16) y
C12 C13 C14 129.30(19) y
C15 C16 H16A 109.5 ?
C15 C16 H16B 109.5 ?
H16A C16 H16B 109.5 ?
C15 C16 H16C 109.5 ?
H16A C16 H16C 109.5 ?
H16B C16 H16C 109.5 ?
C6 C10 C9 107.45(16) ?
C6 C10 C11 127.54(16) ?
C9 C10 C11 125.00(16) ?
C6 C10 Fe1 69.35(10) ?
C9 C10 Fe1 69.23(10) ?
C11 C10 Fe1 125.95(12) ?
C7 C6 C10 107.87(17) ?
C7 C6 Fe1 69.65(11) ?
C10 C6 Fe1 69.71(10) ?
C7 C6 H6 126.1 ?
C10 C6 H6 126.1 ?
Fe1 C6 H6 126.1 ?
C8 C7 C6 108.54(17) ?
C8 C7 Fe1 69.73(11) ?
C6 C7 Fe1 69.53(11) ?
C8 C7 H7 125.7 ?
C6 C7 H7 125.7 ?
Fe1 C7 H7 125.7 ?
C7 C8 C9 107.91(17) ?
C7 C8 Fe1 69.64(11) ?
C9 C8 Fe1 69.48(11) ?
C7 C8 H8 126.0 ?
C9 C8 H8 126.0 ?
Fe1 C8 H8 126.0 ?
C8 C9 C10 108.23(17) ?
C8 C9 Fe1 69.77(11) ?
C10 C9 Fe1 69.66(10) ?
C8 C9 H9 125.9 ?
C10 C9 H9 125.9 ?
Fe1 C9 H9 125.9 ?
C2 C3 C4 108.2(2) ?
C2 C3 Fe1 69.81(12) ?
C4 C3 Fe1 69.77(12) ?
C2 C3 H3 125.9 ?
C4 C3 H3 125.9 ?
Fe1 C3 H3 125.9 ?
C3 C2 C1 108.4(2) ?
C3 C2 Fe1 69.92(12) ?
C1 C2 Fe1 70.03(12) ?
C3 C2 H2 125.8 ?
C1 C2 H2 125.8 ?
Fe1 C2 H2 125.8 ?
C5 C1 C2 107.8(2) ?
C5 C1 Fe1 69.73(12) ?
C2 C1 Fe1 69.51(11) ?
C5 C1 H1 126.1 ?
C2 C1 H1 126.1 ?
Fe1 C1 H1 126.1 ?
C1 C5 C4 107.8(2) ?
C1 C5 Fe1 69.89(11) ?
C4 C5 Fe1 69.41(11) ?
C1 C5 H5 126.1 ?
C4 C5 H5 126.1 ?
Fe1 C5 H5 126.1 ?
C3 C4 C5 107.8(2) ?
C3 C4 Fe1 69.86(12) ?
C5 C4 Fe1 69.75(12) ?
C3 C4 H4 126.1 ?
C5 C4 H4 126.1 ?
Fe1 C4 H4 126.1 ?
C13 C14 H14A 109.5 ?
C13 C14 H14B 109.5 ?
H14A C14 H14B 109.5 ?
C13 C14 H14C 109.5 ?
H14A C14 H14C 109.5 ?
H14B C14 H14C 109.5 ?

loop_
_geom_bond_atom_site_label_1
_geom_bond_atom_site_label_2
_geom_bond_distance
_geom_bond_publ_flag
Fe1 C1 2.0424(19) ?
Fe1 C2 2.036(2) ?
Fe1 C3 2.037(2) ?
Fe1 C4 2.036(2) ?
Fe1 C5 2.040(2) ?
Fe1 C6 2.0374(18) ?
Fe1 C7 2.0390(19) ?
Fe1 C8 2.0402(19) ?
Fe1 C9 2.0363(18) ?
Fe1 C10 2.0421(17) ?
O1 C15 1.211(2) y
N1 N2 1.383(2) y
N1 C13 1.387(2) y
N1 C15 1.406(2) y
C11 N2 1.321(2) y
C10 C11 1.455(2) y
C11 C12 1.420(3) y
C12 C13 1.362(3) y
C12 H12 0.9500 ?
C13 C14 1.492(3) y
C14 H14A 0.9800 ?
C14 H14B 0.9800 ?
C14 H14C 0.9800 ?
C15 C16 1.489(3) y
C16 H16A 0.9800 ?
C16 H16B 0.9800 ?
C16 H16C 0.9800 ?
C10 C6 1.427(3) ?
C10 C9 1.432(3) ?
C9 H9 1.0000 ?
C8 C9 1.419(3) ?
C7 C8 1.416(3) ?
C8 H8 1.0000 ?
C7 H7 1.0000 ?
C6 C7 1.422(3) ?
C6 H6 1.0000 ?
C1 C5 1.409(3) ?
C5 C4 1.422(3) ?
C5 H5 1.0000 ?
C4 H4 1.0000 ?
C3 C4 1.405(4) ?
C3 C2 1.402(3) ?
C3 H3 1.0000 ?
C2 C1 1.410(3) ?
C2 H2 1.0000 ?
C1 H1 1.0000 ?

loop_
_geom_hbond_atom_site_label_D
_geom_hbond_atom_site_label_H
_geom_hbond_atom_site_label_A
_geom_hbond_site_symmetry_A
_geom_hbond_distance_DH
_geom_hbond_distance_HA
_geom_hbond_distance_DA
_geom_hbond_angle_DHA
_geom_hbond_publ_flag
C2 H2 Cg1 3_666 1.00 2.85 3.408(2) 116 y
C9 H9 Cg1 2_646 1.00 2.64 3.567(2) 154 y
C16 H16B Cg2 3_666 0.98 2.96 3.704(3) 133 y
C9 H9 N1 2_646 1.00 2.56 3.380(3) 139 y
C9 H9 N2 2_646 1.00 2.48 3.457(3) 166 y

loop_
_geom_torsion_atom_site_label_1
_geom_torsion_atom_site_label_2
_geom_torsion_atom_site_label_3
_geom_torsion_atom_site_label_4
_geom_torsion
C12 C11 N2 N1 -0.47(18)
C10 C11 N2 N1 -179.22(14)
C13 N1 N2 C11 0.28(18)
C15 N1 N2 C11 178.32(15)
N2 N1 C15 O1 -176.59(17)
C13 N1 C15 O1 1.1(3)
N2 N1 C15 C16 3.0(2)
C13 N1 C15 C16 -179.31(18)
N2 C11 C12 C13 0.5(2)
C10 C11 C12 C13 179.15(16)
C11 C12 C13 N1 -0.29(19)
C11 C12 C13 C14 177.47(19)
N2 N1 C13 C12 0.01(19)
C15 N1 C13 C12 -177.79(17)
N2 N1 C13 C14 -177.86(17)
C15 N1 C13 C14 4.3(3)
N2 C11 C10 C6 -22.8(3)
C12 C11 C10 C6 158.66(18)
N2 C11 C10 C9 158.29(17)
C12 C11 C10 C9 -20.2(3)
N2 C11 C10 Fe1 -113.26(17)
C12 C11 C10 Fe1 68.2(2)
C2 Fe1 C10 C6 -75.14(14)
C4 Fe1 C10 C6 -158.00(13)
C9 Fe1 C10 C6 119.06(16)
C3 Fe1 C10 C6 -115.91(13)
C7 Fe1 C10 C6 37.82(11)
C8 Fe1 C10 C6 81.55(12)
C5 Fe1 C10 C6 169.12(19)
C1 Fe1 C10 C6 -44.3(3)
C2 Fe1 C10 C9 165.80(13)
C4 Fe1 C10 C9 82.94(14)
C3 Fe1 C10 C9 125.03(13)
C6 Fe1 C10 C9 -119.06(16)
C7 Fe1 C10 C9 -81.24(12)
C8 Fe1 C10 C9 -37.52(12)
C5 Fe1 C10 C9 50.1(2)
C1 Fe1 C10 C9 -163.3(2)
C2 Fe1 C10 C11 46.94(19)
C4 Fe1 C10 C11 -35.92(19)
C9 Fe1 C10 C11 -118.9(2)
C3 Fe1 C10 C11 6.17(18)
C6 Fe1 C10 C11 122.1(2)
C7 Fe1 C10 C11 159.89(17)
C8 Fe1 C10 C11 -156.38(17)
C5 Fe1 C10 C11 -68.8(3)
C1 Fe1 C10 C11 77.8(3)
C9 C10 C6 C7 -0.5(2)
C11 C10 C6 C7 -179.52(17)
Fe1 C10 C6 C7 -59.42(13)
C9 C10 C6 Fe1 58.95(12)
C11 C10 C6 Fe1 -120.11(18)
C2 Fe1 C6 C7 -116.96(13)
C4 Fe1 C6 C7 168.6(2)
C9 Fe1 C6 C7 81.06(13)
C3 Fe1 C6 C7 -158.91(13)
C8 Fe1 C6 C7 37.23(12)
C5 Fe1 C6 C7 -46.0(3)
C10 Fe1 C6 C7 119.09(16)
C1 Fe1 C6 C7 -76.12(15)
C2 Fe1 C6 C10 123.95(12)
C4 Fe1 C6 C10 49.5(3)
C9 Fe1 C6 C10 -38.03(10)
C3 Fe1 C6 C10 82.00(13)
C7 Fe1 C6 C10 -119.09(16)
C8 Fe1 C6 C10 -81.86(12)
C5 Fe1 C6 C10 -165.1(3)
C1 Fe1 C6 C10 164.79(11)
C10 C6 C7 C8 0.5(2)
Fe1 C6 C7 C8 -58.98(14)
C10 C6 C7 Fe1 59.45(12)
C2 Fe1 C7 C8 -159.06(12)
C4 Fe1 C7 C8 -43.1(3)
C9 Fe1 C7 C8 37.74(11)
C3 Fe1 C7 C8 167.36(18)
C6 Fe1 C7 C8 119.98(17)
C5 Fe1 C7 C8 -75.58(15)
C10 Fe1 C7 C8 82.05(12)
C1 Fe1 C7 C8 -116.61(13)
C2 Fe1 C7 C6 80.96(14)
C4 Fe1 C7 C6 -163.1(3)
C9 Fe1 C7 C6 -82.24(12)
C3 Fe1 C7 C6 47.4(2)
C8 Fe1 C7 C6 -119.98(17)
C5 Fe1 C7 C6 164.44(12)
C10 Fe1 C7 C6 -37.93(11)
C1 Fe1 C7 C6 123.41(12)
C6 C7 C8 C9 -0.3(2)
Fe1 C7 C8 C9 -59.15(14)
C6 C7 C8 Fe1 58.86(14)
C2 Fe1 C8 C7 47.6(3)
C4 Fe1 C8 C7 165.90(12)
C9 Fe1 C8 C7 -119.28(17)
C3 Fe1 C8 C7 -161.4(3)
C6 Fe1 C8 C7 -37.40(11)
C5 Fe1 C8 C7 124.18(13)
C10 Fe1 C8 C7 -81.44(12)
C1 Fe1 C8 C7 81.70(14)
C2 Fe1 C8 C9 166.84(19)
C4 Fe1 C8 C9 -74.82(15)
C3 Fe1 C8 C9 -42.1(3)
C6 Fe1 C8 C9 81.88(12)
C7 Fe1 C8 C9 119.28(17)
C5 Fe1 C8 C9 -116.54(13)
C10 Fe1 C8 C9 37.84(11)
C1 Fe1 C8 C9 -159.02(12)
C7 C8 C9 C10 0.0(2)
Fe1 C8 C9 C10 -59.25(13)
C7 C8 C9 Fe1 59.25(14)
C6 C10 C9 C8 0.3(2)
C11 C10 C9 C8 179.38(17)
Fe1 C10 C9 C8 59.32(13)
C6 C10 C9 Fe1 -59.03(12)
C11 C10 C9 Fe1 120.06(17)
C2 Fe1 C9 C8 -161.5(3)
C4 Fe1 C9 C8 124.97(14)
C3 Fe1 C9 C8 166.10(13)
C6 Fe1 C9 C8 -81.60(13)
C7 Fe1 C9 C8 -37.64(13)
C5 Fe1 C9 C8 82.08(15)
C10 Fe1 C9 C8 -119.47(17)
C1 Fe1 C9 C8 48.2(3)
C2 Fe1 C9 C10 -42.1(3)
C4 Fe1 C9 C10 -115.56(12)
C3 Fe1 C9 C10 -74.43(14)
C6 Fe1 C9 C10 37.87(11)
C7 Fe1 C9 C10 81.84(12)
C8 Fe1 C9 C10 119.47(17)
C5 Fe1 C9 C10 -158.45(11)
C1 Fe1 C9 C10 167.67(18)
C4 Fe1 C3 C2 -119.41(19)
C9 Fe1 C3 C2 165.60(12)
C6 Fe1 C3 C2 81.24(15)
C7 Fe1 C3 C2 47.6(2)
C8 Fe1 C3 C2 -161.8(3)
C5 Fe1 C3 C2 -81.28(15)
C10 Fe1 C3 C2 124.05(13)
C1 Fe1 C3 C2 -37.59(14)
C2 Fe1 C3 C4 119.41(19)
C9 Fe1 C3 C4 -74.99(15)
C6 Fe1 C3 C4 -159.34(13)
C7 Fe1 C3 C4 166.97(18)
C8 Fe1 C3 C4 -42.4(3)
C5 Fe1 C3 C4 38.13(13)
C10 Fe1 C3 C4 -116.54(13)
C1 Fe1 C3 C4 81.82(14)
C4 C3 C2 C1 0.3(2)
Fe1 C3 C2 C1 59.69(14)
C4 C3 C2 Fe1 -59.39(15)
C4 Fe1 C2 C3 37.51(14)
C9 Fe1 C2 C3 -42.2(4)
C6 Fe1 C2 C3 -116.23(14)
C7 Fe1 C2 C3 -158.72(13)
C8 Fe1 C2 C3 167.42(19)
C5 Fe1 C2 C3 81.73(15)
C10 Fe1 C2 C3 -74.72(16)
C1 Fe1 C2 C3 119.4(2)
C4 Fe1 C2 C1 -81.85(15)
C9 Fe1 C2 C1 -161.6(3)
C3 Fe1 C2 C1 -119.4(2)
C6 Fe1 C2 C1 124.41(14)
C7 Fe1 C2 C1 81.92(15)
C8 Fe1 C2 C1 48.1(3)
C5 Fe1 C2 C1 -37.63(14)
C10 Fe1 C2 C1 165.92(12)
C3 C2 C1 C5 -0.2(2)
Fe1 C2 C1 C5 59.42(14)
C3 C2 C1 Fe1 -59.62(14)
C2 Fe1 C1 C5 -119.1(2)
C4 Fe1 C1 C5 -38.03(14)
C9 Fe1 C1 C5 47.6(3)
C3 Fe1 C1 C5 -81.70(15)
C6 Fe1 C1 C5 166.47(13)
C7 Fe1 C1 C5 124.66(14)
C8 Fe1 C1 C5 82.06(15)
C10 Fe1 C1 C5 -159.6(2)
C4 Fe1 C1 C2 81.09(16)
C9 Fe1 C1 C2 166.73(19)
C3 Fe1 C1 C2 37.43(15)
C6 Fe1 C1 C2 -74.41(16)
C7 Fe1 C1 C2 -116.22(15)
C8 Fe1 C1 C2 -158.82(14)
C5 Fe1 C1 C2 119.1(2)
C10 Fe1 C1 C2 -40.4(3)
C2 C1 C5 C4 0.0(2)
Fe1 C1 C5 C4 59.30(14)
C2 C1 C5 Fe1 -59.28(14)
C2 Fe1 C5 C1 37.70(14)
C4 Fe1 C5 C1 119.0(2)
C9 Fe1 C5 C1 -159.17(12)
C3 Fe1 C5 C1 81.27(15)
C6 Fe1 C5 C1 -39.3(3)
C7 Fe1 C5 C1 -74.72(16)
C8 Fe1 C5 C1 -116.30(14)
C10 Fe1 C5 C1 164.85(17)
C2 Fe1 C5 C4 -81.28(16)
C9 Fe1 C5 C4 81.85(16)
C3 Fe1 C5 C4 -37.71(15)
C6 Fe1 C5 C4 -158.3(3)
C7 Fe1 C5 C4 166.31(14)
C8 Fe1 C5 C4 124.72(15)
C10 Fe1 C5 C4 45.9(3)
C1 Fe1 C5 C4 -119.0(2)
C2 C3 C4 C5 -0.3(2)
Fe1 C3 C4 C5 -59.70(15)
C2 C3 C4 Fe1 59.41(15)
C1 C5 C4 C3 0.2(2)
Fe1 C5 C4 C3 59.76(14)
C1 C5 C4 Fe1 -59.60(14)
C2 Fe1 C4 C3 -37.42(13)
C9 Fe1 C4 C3 124.48(13)
C6 Fe1 C4 C3 45.9(3)
C7 Fe1 C4 C3 -160.6(3)
C8 Fe1 C4 C3 165.96(13)
C5 Fe1 C4 C3 -118.8(2)
C10 Fe1 C4 C3 81.16(15)
C1 Fe1 C4 C3 -81.18(15)
C2 Fe1 C4 C5 81.38(15)
C9 Fe1 C4 C5 -116.72(14)
C3 Fe1 C4 C5 118.8(2)
C6 Fe1 C4 C5 164.74(18)
C7 Fe1 C4 C5 -41.8(4)
C8 Fe1 C4 C5 -75.25(16)
C10 Fe1 C4 C5 -160.04(13)
C1 Fe1 C4 C5 37.62(14)
